data_7232389
loop_
_publ_author_name
'Xu, Cungang'
'Bi, Caifeng'
'Zhu, Zheng'
'Luo, Rong'
'Zhang, Xia'
'Zhang, Dongmei'
'Fan, Chuanbin'
'Cui, Liansheng'
'Fan, Yuhua'

_publ_section_title
;
 Metal--organic frameworks with 5,5&#x2032;-(1,4-xylylenediamino)
 diisophthalic acid and various nitrogen-containing ligands for
 selectively sensing Fe(iii)/Cr(vi) and nitroaromatic compounds
;
_journal_issue 14
_journal_name_full CrystEngComm
_journal_page_first 2333
_journal_paper_doi 10.1039/C9CE00005D
_journal_volume 21
_journal_year 2019
_chemical_formula_moiety 'C28 H20 N7 O5 Zn, H O'
_chemical_formula_sum 'C28 H21 N7 O6 Zn'
_chemical_formula_weight 616.89
_space_group_crystal_system monoclinic
_space_group_IT_number 14
_space_group_name_Hall '-P 2ybc'
_space_group_name_H-M_alt 'P 1 21/c 1'
_symmetry_space_group_name_Hall '-P 2ybc'
_symmetry_space_group_name_H-M 'P 1 21/c 1'
_atom_sites_solution_hydrogens geom
_atom_sites_solution_primary direct
_atom_sites_solution_secondary difmap
_audit_creation_date 2018-04-06
_audit_creation_method
;
  Olex2 1.2-ac2
  (compiled 2012.03.06 svn.r2239, GUI svn.r4109)
;
_audit_update_record
;
2018-04-06 deposited with the CCDC.    2019-02-18 downloaded from the CCDC.
;
_cell_angle_alpha 90.00
_cell_angle_beta 111.586(8)
_cell_angle_gamma 90.00
_cell_formula_units_Z 4
_cell_length_a 9.1986(7)
_cell_length_b 24.7507(16)
_cell_length_c 12.2660(8)
_cell_measurement_reflns_used 31357
_cell_measurement_temperature 293(2)
_cell_measurement_theta_max 27.495
_cell_measurement_theta_min 3.045
_cell_volume 2596.8(3)
_computing_molecular_graphics
;
O. V. Dolomanov, L. J. Bourhis, R. J. Gildea, J. A. K. Howard and H. Puschmann,
OLEX2: a complete structure solution, refinement and analysis program.
J. Appl. Cryst. (2009). 42, 339-341.
;
_computing_publication_material
;
O. V. Dolomanov, L. J. Bourhis, R. J. Gildea, J. A. K. Howard and H. Puschmann,
OLEX2: a complete structure solution, refinement and analysis program.
J. Appl. Cryst. (2009). 42, 339-341.
;
_computing_structure_refinement
;
XL, G.M. Sheldrick, Acta Cryst.
(2008). A64, 112-122
;
_computing_structure_solution 'SHELXS-97 (Sheldrick, 1990)'
_diffrn_ambient_temperature 293(2)
_diffrn_measured_fraction_theta_full 0.998
_diffrn_measured_fraction_theta_max 0.998
_diffrn_measurement_device_type 'multiwire proportional'
_diffrn_measurement_method 'phi and omega scans'
_diffrn_radiation_monochromator graphite
_diffrn_radiation_type MoK\a
_diffrn_radiation_wavelength 0.71073
_diffrn_reflns_av_R_equivalents 0.0287
_diffrn_reflns_av_unetI/netI 0.0174
_diffrn_reflns_limit_h_max 11
_diffrn_reflns_limit_h_min -11
_diffrn_reflns_limit_k_max 29
_diffrn_reflns_limit_k_min -29
_diffrn_reflns_limit_l_max 14
_diffrn_reflns_limit_l_min -14
_diffrn_reflns_number 32170
_diffrn_reflns_theta_full 25.49
_diffrn_reflns_theta_max 25.49
_diffrn_reflns_theta_min 3.05
_diffrn_source 'fine-focus sealed tube'
_exptl_absorpt_coefficient_mu 1.005
_exptl_absorpt_correction_T_max 0.6775
_exptl_absorpt_correction_T_min 0.6604
_exptl_absorpt_correction_type multi-scan
_exptl_absorpt_process_details sadabs
_exptl_crystal_colour corlorless
_exptl_crystal_density_diffrn 1.578
_exptl_crystal_density_method 'not measured'
_exptl_crystal_description column
_exptl_crystal_F_000 1264
_exptl_crystal_size_max 0.45
_exptl_crystal_size_mid 0.44
_exptl_crystal_size_min 0.42
_refine_diff_density_max 0.263
_refine_diff_density_min -0.292
_refine_diff_density_rms 0.049
_refine_ls_extinction_method none
_refine_ls_goodness_of_fit_ref 1.018
_refine_ls_hydrogen_treatment mixed
_refine_ls_matrix_type full
_refine_ls_number_parameters 379
_refine_ls_number_reflns 4815
_refine_ls_number_restraints 3
_refine_ls_restrained_S_all 1.029
_refine_ls_R_factor_all 0.0392
_refine_ls_R_factor_gt 0.0310
_refine_ls_shift/su_max 0.001
_refine_ls_shift/su_mean 0.000
_refine_ls_structure_factor_coef Fsqd
_refine_ls_weighting_details 'calc w=1/[\s^2^(Fo^2^)+(0.0405P)^2^+1.2826P] where P=(Fo^2^+2Fc^2^)/3'
_refine_ls_weighting_scheme calc
_refine_ls_wR_factor_gt 0.0741
_refine_ls_wR_factor_ref 0.0773
_reflns_number_gt 4134
_reflns_number_total 4815
_reflns_threshold_expression >2sigma(I)
_cod_data_source_file c9ce00005d2.cif
_cod_data_source_block 22
_cod_depositor_comments 'Adding full bibliography for 7232386--7232389.cif.'
_cod_database_code 7232389

loop_
_space_group_symop_id
_space_group_symop_operation_xyz
1 'x, y, z'
2 '-x, y+1/2, -z+1/2'
3 '-x, -y, -z'
4 'x, -y-1/2, z-1/2'

loop_
_atom_site_label
_atom_site_type_symbol
_atom_site_fract_x
_atom_site_fract_y
_atom_site_fract_z
_atom_site_U_iso_or_equiv
_atom_site_adp_type
_atom_site_occupancy
_atom_site_symmetry_multiplicity
_atom_site_calc_flag
_atom_site_refinement_flags
Zn1 Zn 1.05063(3) 0.664834(10) 0.485502(19) 0.03235(9) Uani 1 1 d U
N1 N 0.73232(19) 0.53426(7) 0.38753(14) 0.0324(4) Uani 1 1 d .
N2 N 0.9232(2) 0.59279(7) 0.44096(15) 0.0370(4) Uani 1 1 d .
N3 N -0.0912(2) 0.34391(7) -0.16003(15) 0.0378(4) Uani 1 1 d .
N5 N 1.5662(3) 0.64522(8) 1.08980(16) 0.0481(5) Uani 1 1 d .
H5 H 1.6421 0.6540 1.1532 0.058 Uiso 1 1 calc R
N7 N -0.2453(3) 0.31239(9) -0.33086(19) 0.0562(6) Uani 1 1 d .
N8 N 0.9721(2) 0.54866(8) 0.39430(19) 0.0487(5) Uani 1 1 d .
O2 O 1.76756(19) 0.80284(8) 0.80269(14) 0.0548(5) Uani 1 1 d .
O3 O 1.26066(19) 0.71485(7) 0.58550(13) 0.0509(4) Uani 1 1 d U
O4 O 1.19273(17) 0.64189(6) 0.65520(13) 0.0438(4) Uani 1 1 d U
O5 O 0.15166(18) 0.43550(7) 0.28462(13) 0.0474(4) Uani 1 1 d .
C1 C 1.7798(2) 0.77692(8) 0.89154(18) 0.0353(5) Uani 1 1 d .
C2 C 1.2844(2) 0.68136(9) 0.66693(18) 0.0352(5) Uani 1 1 d .
C3 C 1.6589(2) 0.73589(8) 0.88780(17) 0.0316(4) Uani 1 1 d .
C4 C 1.5346(2) 0.72613(8) 0.78240(17) 0.0314(4) Uani 1 1 d .
H4 H 1.5285 0.7445 0.7147 0.038 Uiso 1 1 calc R
C5 C 1.4209(2) 0.68910(8) 0.77920(17) 0.0306(4) Uani 1 1 d .
C6 C 1.4299(2) 0.66082(8) 0.87982(18) 0.0343(4) Uani 1 1 d .
H6 H 1.3542 0.6352 0.8762 0.041 Uiso 1 1 calc R
C7 C 1.5528(2) 0.67095(8) 0.98631(17) 0.0338(4) Uani 1 1 d .
C8 C 1.6664(2) 0.70862(8) 0.98836(17) 0.0344(5) Uani 1 1 d .
H8 H 1.7488 0.7156 1.0585 0.041 Uiso 1 1 calc R
C9 C 1.4577(3) 0.60441(9) 1.0948(2) 0.0442(5) Uani 1 1 d .
H9A H 1.3522 0.6172 1.0525 0.053 Uiso 1 1 calc R
H9B H 1.4694 0.5991 1.1759 0.053 Uiso 1 1 calc R
C10 C 1.4793(2) 0.55060(8) 1.04382(18) 0.0357(5) Uani 1 1 d .
C11 C 1.6254(3) 0.52894(10) 1.0697(2) 0.0498(6) Uani 1 1 d .
H11 H 1.7123 0.5482 1.1175 0.060 Uiso 1 1 calc R
C12 C 1.6470(3) 0.47918(10) 1.0267(2) 0.0478(6) Uani 1 1 d .
H12 H 1.7476 0.4657 1.0455 0.057 Uiso 1 1 calc R
C13 C 0.7816(3) 0.58321(9) 0.43598(18) 0.0370(5) Uani 1 1 d .
H13 H 0.7226 0.6068 0.4621 0.044 Uiso 1 1 calc R
C14 C 0.8566(3) 0.51478(10) 0.3642(2) 0.0471(6) Uani 1 1 d .
H14 H 0.8583 0.4812 0.3307 0.057 Uiso 1 1 calc R
C15 C 0.5820(2) 0.50958(8) 0.36138(17) 0.0320(4) Uani 1 1 d .
C16 C 0.4610(2) 0.53778(8) 0.37567(18) 0.0361(5) Uani 1 1 d .
H16 H 0.4761 0.5732 0.4030 0.043 Uiso 1 1 calc R
C17 C 0.3168(2) 0.51310(9) 0.34899(18) 0.0376(5) Uani 1 1 d .
H17 H 0.2346 0.5318 0.3585 0.045 Uiso 1 1 calc R
C18 C 0.2959(3) 0.46073(9) 0.30833(18) 0.0375(5) Uani 1 1 d .
C19 C 0.4171(3) 0.43270(9) 0.2949(2) 0.0468(6) Uani 1 1 d .
H19 H 0.4021 0.3973 0.2678 0.056 Uiso 1 1 calc R
C20 C 0.5608(3) 0.45697(9) 0.3215(2) 0.0440(5) Uani 1 1 d .
H20 H 0.6431 0.4380 0.3127 0.053 Uiso 1 1 calc R
C21 C -0.0227(3) 0.35038(11) -0.2391(2) 0.0466(6) Uani 1 1 d .
H21 H 0.0752 0.3658 -0.2227 0.056 Uiso 1 1 calc R
C22 C -0.2296(3) 0.31976(11) -0.2220(2) 0.0542(7) Uani 1 1 d .
H22 H -0.3037 0.3098 -0.1907 0.065 Uiso 1 1 calc R
C23 C -0.0344(2) 0.36633(9) -0.04448(18) 0.0363(5) Uani 1 1 d .
C24 C 0.0304(3) 0.41715(10) -0.0314(2) 0.0477(6) Uani 1 1 d .
H24 H 0.0310 0.4361 -0.0968 0.057 Uiso 1 1 calc R
C25 C 0.0943(3) 0.44001(10) 0.0782(2) 0.0483(6) Uani 1 1 d .
H25 H 0.1407 0.4739 0.0876 0.058 Uiso 1 1 calc R
C26 C 0.0889(2) 0.41234(9) 0.17344(19) 0.0379(5) Uani 1 1 d .
C27 C 0.0181(3) 0.36245(9) 0.16069(19) 0.0420(5) Uani 1 1 d .
H27 H 0.0115 0.3448 0.2256 0.050 Uiso 1 1 calc R
C28 C -0.0432(3) 0.33875(9) 0.0509(2) 0.0399(5) Uani 1 1 d .
H28 H -0.0895 0.3048 0.0414 0.048 Uiso 1 1 calc R
O6 O 0.4452(2) 0.33745(7) 0.48552(19) 0.0680(5) Uani 1 1 d .
H6A H 0.5351 0.3259 0.5284 0.102 Uiso 1 1 d R
N4 N -0.1110(2) 0.33230(8) -0.34066(15) 0.0410(4) Uani 1 1 d .
O1 O 1.89232(17) 0.78358(6) 0.98962(13) 0.0422(4) Uani 1 1 d .

loop_
_atom_site_aniso_label
_atom_site_aniso_U_11
_atom_site_aniso_U_22
_atom_site_aniso_U_33
_atom_site_aniso_U_23
_atom_site_aniso_U_13
_atom_site_aniso_U_12
Zn1 0.02409(13) 0.04061(15) 0.02762(13) -0.00409(9) 0.00396(9) -0.00018(10)
N1 0.0279(9) 0.0331(9) 0.0355(9) -0.0004(7) 0.0107(7) 0.0001(7)
N2 0.0302(10) 0.0421(10) 0.0376(10) -0.0046(7) 0.0112(8) -0.0016(8)
N3 0.0339(10) 0.0449(10) 0.0356(10) -0.0061(8) 0.0138(8) -0.0044(8)
N5 0.0664(14) 0.0402(10) 0.0268(9) 0.0027(7) 0.0046(9) -0.0138(9)
N7 0.0511(13) 0.0723(15) 0.0509(13) -0.0231(11) 0.0256(10) -0.0277(11)
N8 0.0340(10) 0.0473(11) 0.0665(14) -0.0112(10) 0.0206(10) -0.0004(9)
O2 0.0449(10) 0.0727(12) 0.0355(9) 0.0144(8) 0.0017(7) -0.0186(8)
O3 0.0381(9) 0.0723(11) 0.0291(8) 0.0040(7) -0.0032(6) -0.0108(7)
O4 0.0309(8) 0.0469(8) 0.0395(7) -0.0058(6) -0.0037(6) -0.0020(7)
O5 0.0406(9) 0.0675(11) 0.0384(9) -0.0170(7) 0.0197(7) -0.0215(8)
C1 0.0278(11) 0.0380(11) 0.0339(11) 0.0013(8) 0.0041(9) 0.0001(9)
C2 0.0243(10) 0.0459(12) 0.0315(11) -0.0086(9) 0.0059(8) 0.0047(9)
C3 0.0262(10) 0.0335(11) 0.0298(10) -0.0010(8) 0.0042(8) 0.0024(8)
C4 0.0260(10) 0.0386(11) 0.0264(10) 0.0001(8) 0.0059(8) 0.0040(8)
C5 0.0235(10) 0.0348(11) 0.0286(10) -0.0036(8) 0.0040(8) 0.0053(8)
C6 0.0316(11) 0.0324(10) 0.0345(11) -0.0041(8) 0.0071(9) -0.0031(8)
C7 0.0384(11) 0.0291(10) 0.0287(10) -0.0011(8) 0.0062(9) 0.0016(9)
C8 0.0324(11) 0.0338(11) 0.0270(10) -0.0017(8) -0.0008(8) 0.0005(9)
C9 0.0504(14) 0.0433(13) 0.0396(12) 0.0059(9) 0.0174(11) -0.0005(11)
C10 0.0358(12) 0.0351(11) 0.0364(11) 0.0084(8) 0.0135(9) -0.0028(9)
C11 0.0335(13) 0.0477(14) 0.0598(15) -0.0050(11) 0.0074(11) -0.0099(10)
C12 0.0275(12) 0.0458(13) 0.0674(16) 0.0005(11) 0.0143(11) -0.0013(10)
C13 0.0349(12) 0.0383(11) 0.0391(12) -0.0054(9) 0.0154(9) -0.0017(9)
C14 0.0371(12) 0.0418(13) 0.0644(16) -0.0108(11) 0.0210(11) -0.0001(10)
C15 0.0298(10) 0.0345(11) 0.0306(10) 0.0028(8) 0.0098(8) -0.0022(8)
C16 0.0362(12) 0.0344(11) 0.0375(11) -0.0051(8) 0.0133(9) -0.0008(9)
C17 0.0318(11) 0.0457(12) 0.0372(12) -0.0046(9) 0.0149(9) 0.0011(9)
C18 0.0350(12) 0.0459(13) 0.0325(11) -0.0034(9) 0.0134(9) -0.0088(9)
C19 0.0469(14) 0.0348(12) 0.0619(15) -0.0104(10) 0.0239(12) -0.0073(10)
C20 0.0392(13) 0.0345(12) 0.0634(15) -0.0068(10) 0.0247(11) 0.0020(10)
C21 0.0338(12) 0.0697(16) 0.0366(12) -0.0100(11) 0.0133(10) -0.0123(11)
C22 0.0554(16) 0.0623(16) 0.0545(16) -0.0211(12) 0.0314(13) -0.0267(13)
C23 0.0314(11) 0.0438(12) 0.0346(11) -0.0059(9) 0.0131(9) -0.0012(9)
C24 0.0580(16) 0.0476(14) 0.0378(13) 0.0025(10) 0.0181(11) -0.0109(11)
C25 0.0550(15) 0.0443(13) 0.0445(14) -0.0040(10) 0.0169(11) -0.0177(11)
C26 0.0317(11) 0.0483(13) 0.0352(11) -0.0069(9) 0.0141(9) -0.0058(9)
C27 0.0436(13) 0.0485(13) 0.0381(12) -0.0008(10) 0.0200(10) -0.0089(10)
C28 0.0433(13) 0.0373(12) 0.0418(12) -0.0035(9) 0.0190(10) -0.0083(10)
O6 0.0729(14) 0.0559(12) 0.0854(14) 0.0027(10) 0.0408(12) 0.0062(10)
N4 0.0323(10) 0.0562(12) 0.0341(10) -0.0079(8) 0.0118(8) -0.0095(8)
O1 0.0312(8) 0.0506(9) 0.0335(8) 0.0060(6) -0.0013(6) -0.0106(7)

loop_
_atom_type_symbol
_atom_type_description
_atom_type_scat_dispersion_real
_atom_type_scat_dispersion_imag
_atom_type_scat_source
C C 0.0033 0.0016 'International Tables Vol C Tables 4.2.6.8 and 6.1.1.4'
H H 0.0000 0.0000 'International Tables Vol C Tables 4.2.6.8 and 6.1.1.4'
N N 0.0061 0.0033 'International Tables Vol C Tables 4.2.6.8 and 6.1.1.4'
O O 0.0106 0.0060 'International Tables Vol C Tables 4.2.6.8 and 6.1.1.4'
Zn Zn 0.2839 1.4301 'International Tables Vol C Tables 4.2.6.8 and 6.1.1.4'

loop_
_geom_angle_atom_site_label_1
_geom_angle_atom_site_label_2
_geom_angle_atom_site_label_3
_geom_angle
_geom_angle_site_symmetry_1
_geom_angle_site_symmetry_3
N2 Zn1 O3 154.21(7) . .
N2 Zn1 C2 126.07(7) . .
O3 Zn1 C2 30.10(6) . .
O4 Zn1 N2 96.52(7) . .
O4 Zn1 O3 60.49(6) . .
O4 Zn1 C2 30.39(7) . .
N4 Zn1 N2 96.18(7) 3_665 .
N4 Zn1 O3 90.07(7) 3_665 .
N4 Zn1 O4 127.15(7) 3_665 .
N4 Zn1 C2 110.38(7) 3_665 .
O1 Zn1 N2 102.28(7) 4_475 .
O1 Zn1 O3 97.22(7) 4_475 .
O1 Zn1 O4 110.58(6) 4_475 .
O1 Zn1 C2 106.03(6) 4_475 .
O1 Zn1 N4 116.29(7) 4_475 3_665
C13 N1 C14 103.74(18) . .
C13 N1 C15 128.22(18) . .
C14 N1 C15 127.97(17) . .
N8 N2 Zn1 123.02(13) . .
C13 N2 Zn1 128.42(15) . .
C13 N2 N8 107.96(17) . .
C21 N3 C22 103.90(19) . .
C21 N3 C23 124.81(18) . .
C22 N3 C23 130.59(19) . .
C7 N5 H5 118.9 . .
C7 N5 C9 122.23(18) . .
C9 N5 H5 118.9 . .
C22 N7 N4 105.98(19) . .
C14 N8 N2 105.79(18) . .
C2 O3 Zn1 86.17(13) . .
C2 O4 Zn1 92.86(13) . .
C26 O5 C18 114.05(16) . .
O2 C1 C3 120.07(18) . .
O2 C1 O1 123.0(2) . .
O1 C1 C3 116.93(18) . .
O3 C2 Zn1 63.73(11) . .
O3 C2 O4 120.47(18) . .
O3 C2 C5 119.34(19) . .
O4 C2 Zn1 56.74(10) . .
O4 C2 C5 120.18(19) . .
C5 C2 Zn1 176.81(17) . .
C4 C3 C1 119.51(18) . .
C8 C3 C1 120.72(17) . .
C8 C3 C4 119.74(19) . .
C3 C4 H4 120.2 . .
C5 C4 C3 119.66(18) . .
C5 C4 H4 120.2 . .
C4 C5 C2 118.80(18) . .
C4 C5 C6 120.69(18) . .
C6 C5 C2 120.47(19) . .
C5 C6 H6 120.0 . .
C5 C6 C7 120.04(19) . .
C7 C6 H6 120.0 . .
N5 C7 C6 122.8(2) . .
N5 C7 C8 118.54(18) . .
C8 C7 C6 118.64(18) . .
C3 C8 C7 121.21(18) . .
C3 C8 H8 119.4 . .
C7 C8 H8 119.4 . .
N5 C9 H9A 108.8 . .
N5 C9 H9B 108.8 . .
N5 C9 C10 113.69(19) . .
H9A C9 H9B 107.7 . .
C10 C9 H9A 108.8 . .
C10 C9 H9B 108.8 . .
C11 C10 C9 120.9(2) . .
C11 C10 C12 117.6(2) . 3_867
C12 C10 C9 121.4(2) 3_867 .
C10 C11 H11 119.1 . .
C10 C11 C12 121.7(2) . .
C12 C11 H11 119.1 . .
C10 C12 C11 120.7(2) 3_867 .
C10 C12 H12 119.7 3_867 .
C11 C12 H12 119.7 . .
N1 C13 H13 124.7 . .
N2 C13 N1 110.56(19) . .
N2 C13 H13 124.7 . .
N1 C14 H14 124.0 . .
N8 C14 N1 111.9(2) . .
N8 C14 H14 124.0 . .
C16 C15 N1 120.82(18) . .
C16 C15 C20 120.53(19) . .
C20 C15 N1 118.65(18) . .
C15 C16 H16 120.2 . .
C15 C16 C17 119.62(19) . .
C17 C16 H16 120.2 . .
C16 C17 H17 120.2 . .
C18 C17 C16 119.6(2) . .
C18 C17 H17 120.2 . .
C17 C18 O5 119.5(2) . .
C19 C18 O5 120.0(2) . .
C19 C18 C17 120.5(2) . .
C18 C19 H19 119.9 . .
C18 C19 C20 120.1(2) . .
C20 C19 H19 119.9 . .
C15 C20 H20 120.2 . .
C19 C20 C15 119.6(2) . .
C19 C20 H20 120.2 . .
N3 C21 H21 124.5 . .
N4 C21 N3 111.0(2) . .
N4 C21 H21 124.5 . .
N3 C22 H22 124.4 . .
N7 C22 N3 111.3(2) . .
N7 C22 H22 124.4 . .
C24 C23 N3 117.05(19) . .
C24 C23 C28 120.7(2) . .
C28 C23 N3 122.23(19) . .
C23 C24 H24 120.0 . .
C25 C24 C23 120.0(2) . .
C25 C24 H24 120.0 . .
C24 C25 H25 120.3 . .
C26 C25 C24 119.4(2) . .
C26 C25 H25 120.3 . .
C25 C26 O5 119.8(2) . .
C25 C26 C27 121.0(2) . .
C27 C26 O5 119.20(19) . .
C26 C27 H27 120.1 . .
C26 C27 C28 119.7(2) . .
C28 C27 H27 120.1 . .
C23 C28 C27 119.0(2) . .
C23 C28 H28 120.5 . .
C27 C28 H28 120.5 . .
N7 N4 Zn1 128.83(14) . 3_665
C21 N4 Zn1 123.35(15) . 3_665
C21 N4 N7 107.82(18) . .
C1 O1 Zn1 114.45(13) . 4_676

loop_
_geom_bond_atom_site_label_1
_geom_bond_atom_site_label_2
_geom_bond_distance
_geom_bond_site_symmetry_2
Zn1 N2 2.0930(18) .
Zn1 O3 2.2418(16) .
Zn1 O4 2.0885(15) .
Zn1 C2 2.494(2) .
Zn1 N4 2.0485(18) 3_665
Zn1 O1 1.9513(15) 4_475
N1 C13 1.352(3) .
N1 C14 1.365(3) .
N1 C15 1.436(3) .
N2 N8 1.383(3) .
N2 C13 1.304(3) .
N3 C21 1.346(3) .
N3 C22 1.358(3) .
N3 C23 1.430(3) .
N5 H5 0.8600 .
N5 C7 1.385(3) .
N5 C9 1.437(3) .
N7 C22 1.303(3) .
N7 N4 1.375(3) .
N8 C14 1.296(3) .
O2 C1 1.234(3) .
O3 C2 1.254(3) .
O4 C2 1.264(3) .
O5 C18 1.397(3) .
O5 C26 1.394(2) .
C1 C3 1.495(3) .
C1 O1 1.276(2) .
C2 C5 1.496(3) .
C3 C4 1.396(3) .
C3 C8 1.385(3) .
C4 H4 0.9300 .
C4 C5 1.381(3) .
C5 C6 1.394(3) .
C6 H6 0.9300 .
C6 C7 1.400(3) .
C7 C8 1.394(3) .
C8 H8 0.9300 .
C9 H9A 0.9700 .
C9 H9B 0.9700 .
C9 C10 1.515(3) .
C10 C11 1.372(3) .
C10 C12 1.379(3) 3_867
C11 H11 0.9300 .
C11 C12 1.383(3) .
C12 C10 1.379(3) 3_867
C12 H12 0.9300 .
C13 H13 0.9300 .
C14 H14 0.9300 .
C15 C16 1.378(3) .
C15 C20 1.379(3) .
C16 H16 0.9300 .
C16 C17 1.386(3) .
C17 H17 0.9300 .
C17 C18 1.377(3) .
C18 C19 1.374(3) .
C19 H19 0.9300 .
C19 C20 1.378(3) .
C20 H20 0.9300 .
C21 H21 0.9300 .
C21 N4 1.291(3) .
C22 H22 0.9300 .
C23 C24 1.376(3) .
C23 C28 1.382(3) .
C24 H24 0.9300 .
C24 C25 1.375(3) .
C25 H25 0.9300 .
C25 C26 1.371(3) .
C26 C27 1.378(3) .
C27 H27 0.9300 .
C27 C28 1.385(3) .
C28 H28 0.9300 .
O6 H6A 0.8500 .
N4 Zn1 2.0485(18) 3_665
O1 Zn1 1.9513(15) 4_676

loop_
_geom_torsion_atom_site_label_1
_geom_torsion_atom_site_label_2
_geom_torsion_atom_site_label_3
_geom_torsion_atom_site_label_4
_geom_torsion
_geom_torsion_site_symmetry_1
_geom_torsion_site_symmetry_4
Zn1 N2 N8 C14 -172.05(16) . .
Zn1 N2 C13 N1 171.12(13) . .
Zn1 O3 C2 O4 -0.1(2) . .
Zn1 O3 C2 C5 -179.02(17) . .
Zn1 O4 C2 O3 0.1(2) . .
Zn1 O4 C2 C5 179.02(16) . .
Zn1 C2 C5 C4 -177(100) . .
Zn1 C2 C5 C6 1(3) . .
N1 C15 C16 C17 179.56(18) . .
N1 C15 C20 C19 -179.4(2) . .
N2 Zn1 O3 C2 -29.3(2) . .
N2 Zn1 O4 C2 167.51(12) . .
N2 Zn1 C2 O3 164.71(12) . .
N2 Zn1 C2 O4 -15.41(15) . .
N2 Zn1 C2 C5 -31(3) . .
N2 N8 C14 N1 0.5(3) . .
N3 C21 N4 Zn1 179.44(15) . 3_665
N3 C21 N4 N7 -0.3(3) . .
N3 C23 C24 C25 -176.8(2) . .
N3 C23 C28 C27 178.3(2) . .
N5 C7 C8 C3 -179.6(2) . .
N5 C9 C10 C11 44.6(3) . .
N5 C9 C10 C12 -137.6(2) . 3_867
N8 N2 C13 N1 -0.1(2) . .
O2 C1 C3 C4 1.8(3) . .
O2 C1 C3 C8 -176.4(2) . .
O2 C1 O1 Zn1 -3.5(3) . 4_676
O3 Zn1 N2 N8 -61.5(2) . .
O3 Zn1 N2 C13 128.46(19) . .
O3 Zn1 O4 C2 -0.07(12) . .
O3 Zn1 C2 O4 179.9(2) . .
O3 Zn1 C2 C5 164(3) . .
O3 C2 C5 C4 -13.0(3) . .
O3 C2 C5 C6 164.7(2) . .
O4 Zn1 N2 N8 -87.00(17) . .
O4 Zn1 N2 C13 102.99(19) . .
O4 Zn1 O3 C2 0.07(12) . .
O4 Zn1 C2 O3 -179.9(2) . .
O4 Zn1 C2 C5 -15(3) . .
O4 C2 C5 C4 168.10(19) . .
O4 C2 C5 C6 -14.2(3) . .
O5 C18 C19 C20 -178.1(2) . .
O5 C26 C27 C28 -179.3(2) . .
C1 C3 C4 C5 -178.61(18) . .
C1 C3 C8 C7 178.89(19) . .
C2 Zn1 N2 N8 -79.22(18) . .
C2 Zn1 N2 C13 110.77(19) . .
C2 C5 C6 C7 -175.81(18) . .
C3 C1 O1 Zn1 177.12(14) . 4_676
C3 C4 C5 C2 176.83(18) . .
C3 C4 C5 C6 -0.8(3) . .
C4 C3 C8 C7 0.7(3) . .
C4 C5 C6 C7 1.8(3) . .
C5 C6 C7 N5 178.4(2) . .
C5 C6 C7 C8 -1.5(3) . .
C6 C7 C8 C3 0.2(3) . .
C7 N5 C9 C10 74.5(3) . .
C8 C3 C4 C5 -0.4(3) . .
C9 N5 C7 C6 2.5(3) . .
C9 N5 C7 C8 -177.6(2) . .
C9 C10 C11 C12 178.1(2) . .
C10 C11 C12 C10 -0.3(4) . 3_867
C12 C10 C11 C12 0.3(4) 3_867 .
C13 N1 C14 N8 -0.6(3) . .
C13 N1 C15 C16 5.9(3) . .
C13 N1 C15 C20 -174.2(2) . .
C13 N2 N8 C14 -0.3(3) . .
C14 N1 C13 N2 0.4(2) . .
C14 N1 C15 C16 -170.8(2) . .
C14 N1 C15 C20 9.2(3) . .
C15 N1 C13 N2 -176.89(18) . .
C15 N1 C14 N8 176.7(2) . .
C15 C16 C17 C18 -0.1(3) . .
C16 C15 C20 C19 0.6(3) . .
C16 C17 C18 O5 178.25(19) . .
C16 C17 C18 C19 0.5(3) . .
C17 C18 C19 C20 -0.4(4) . .
C18 O5 C26 C25 -43.2(3) . .
C18 O5 C26 C27 138.7(2) . .
C18 C19 C20 C15 -0.2(4) . .
C20 C15 C16 C17 -0.4(3) . .
C21 N3 C22 N7 -0.5(3) . .
C21 N3 C23 C24 37.2(3) . .
C21 N3 C23 C28 -142.7(2) . .
C22 N3 C21 N4 0.4(3) . .
C22 N3 C23 C24 -131.5(3) . .
C22 N3 C23 C28 48.5(4) . .
C22 N7 N4 Zn1 -179.71(19) . 3_665
C22 N7 N4 C21 0.0(3) . .
C23 N3 C21 N4 -170.8(2) . .
C23 N3 C22 N7 170.1(2) . .
C23 C24 C25 C26 -1.7(4) . .
C24 C23 C28 C27 -1.7(3) . .
C24 C25 C26 O5 -179.2(2) . .
C24 C25 C26 C27 -1.2(4) . .
C25 C26 C27 C28 2.6(4) . .
C26 O5 C18 C17 128.4(2) . .
C26 O5 C18 C19 -53.9(3) . .
C26 C27 C28 C23 -1.2(3) . .
C28 C23 C24 C25 3.2(4) . .
N4 Zn1 N2 N8 41.59(17) 3_665 .
N4 Zn1 N2 C13 -128.42(19) 3_665 .
N4 Zn1 O3 C2 -133.81(13) 3_665 .
N4 Zn1 O4 C2 64.66(15) 3_665 .
N4 Zn1 C2 O3 50.34(14) 3_665 .
N4 Zn1 C2 O4 -129.78(13) 3_665 .
N4 Zn1 C2 C5 -145(3) 3_665 .
N4 N7 C22 N3 0.3(3) . .
O1 Zn1 N2 N8 160.24(16) 4_475 .
O1 Zn1 N2 C13 -9.8(2) 4_475 .
O1 Zn1 O3 C2 109.67(13) 4_475 .
O1 Zn1 O4 C2 -86.73(13) 4_475 .
O1 Zn1 C2 O3 -76.41(14) 4_475 .
O1 Zn1 C2 O4 103.47(13) 4_475 .
O1 Zn1 C2 C5 88(3) 4_475 .
O1 C1 C3 C4 -178.83(19) . .
O1 C1 C3 C8 3.0(3) . .
